data_4031729
loop_
_publ_author_name
'Wang, Guangxia'
'Ma, Lishuang'
'Xiang, Junfeng'
'Wang, Ying'
'Chen, Xuebo'
'Che, Yanke'
'Jiang, Hua'

_publ_section_title
;
 2,6-Pyridodicarboxamide-Bridged Triptycene Molecular Transmission
 Devices: Converting Rotation to Rocking Vibration.
;
_journal_issue 22
_journal_name_full 'The Journal of organic chemistry'
_journal_page_first 11302
_journal_page_last 11312
_journal_paper_doi 10.1021/acs.joc.5b01778
_journal_volume 80
_journal_year 2015
_chemical_formula_moiety 'C47 H31 N3 O2, 2(C2 H3 N)'
_chemical_formula_sum 'C51 H37 N5 O2'
_chemical_formula_weight 751.85
_chemical_name_systematic
;
 ?
;
_space_group_crystal_system triclinic
_space_group_IT_number 2
_space_group_name_Hall '-P 1'
_space_group_name_H-M_alt 'P -1'
_symmetry_space_group_name_Hall '-P 1'
_symmetry_space_group_name_H-M 'P -1'
_atom_sites_solution_hydrogens geom
_audit_creation_date 2014-07-02
_audit_creation_method
;
Olex2 1.2
(compiled 2013.12.10 svn.r2850 for OlexSys, GUI svn.r4736)
;
_cell_angle_alpha 84.335(10)
_cell_angle_beta 78.411(10)
_cell_angle_gamma 80.118(10)
_cell_formula_units_Z 2
_cell_length_a 9.009(3)
_cell_length_b 14.683(5)
_cell_length_c 15.413(5)
_cell_measurement_reflns_used 6504
_cell_measurement_temperature 173.1500
_cell_measurement_theta_max 27.4819
_cell_measurement_theta_min 2.0180
_cell_volume 1963.3(11)
_computing_cell_refinement 'CrystalClear (Rigaku Inc., 2007)'
_computing_data_collection 'CrystalClear (Rigaku Inc., 2007)'
_computing_data_reduction 'CrystalClear (Rigaku Inc., 2007)'
_computing_molecular_graphics 'Olex2 (Dolomanov et al., 2009)'
_computing_publication_material 'Olex2 (Dolomanov et al., 2009)'
_computing_structure_refinement 'SHELXL (Sheldrick, 2013)'
_computing_structure_solution
;
'SHELXS (Sheldrick, 2013)'
;
_diffrn_ambient_temperature 173.1500
_diffrn_detector_area_resol_mean 28.5714
_diffrn_measured_fraction_theta_full 0.994
_diffrn_measured_fraction_theta_max 0.989
_diffrn_measurement_device
;
Saturn724+ (2x2 bin mode)
;
_diffrn_measurement_device_details
;
AFC10: Fixed Chi 2 circle
;
_diffrn_measurement_device_type 'Saturn724+ CCD'
_diffrn_measurement_method '\w scans at fixed \c = 45\%'
_diffrn_orient_matrix_type d*Trek
_diffrn_orient_matrix_UB_11 -0.1072
_diffrn_orient_matrix_UB_12 -0.0055
_diffrn_orient_matrix_UB_13 -0.0405
_diffrn_orient_matrix_UB_21 -0.0141
_diffrn_orient_matrix_UB_22 0.0179
_diffrn_orient_matrix_UB_23 0.0654
_diffrn_orient_matrix_UB_31 0.0169
_diffrn_orient_matrix_UB_32 0.0616
_diffrn_orient_matrix_UB_33 -0.0179
_diffrn_radiation_detector CCD
_diffrn_radiation_monochromator 'Graphite Monochromator'
_diffrn_radiation_type MoK\a
_diffrn_radiation_wavelength 0.71073
_diffrn_reflns_av_R_equivalents 0.0506
_diffrn_reflns_av_unetI/netI 0.0718
_diffrn_reflns_Laue_measured_fraction_full 0.994
_diffrn_reflns_Laue_measured_fraction_max 0.989
_diffrn_reflns_limit_h_max 11
_diffrn_reflns_limit_h_min -11
_diffrn_reflns_limit_k_max 19
_diffrn_reflns_limit_k_min -19
_diffrn_reflns_limit_l_max 19
_diffrn_reflns_limit_l_min -20
_diffrn_reflns_number 17570
_diffrn_reflns_point_group_measured_fraction_full 0.994
_diffrn_reflns_point_group_measured_fraction_max 0.989
_diffrn_reflns_theta_full 25.242
_diffrn_reflns_theta_max 27.500
_diffrn_reflns_theta_min 2.018
_diffrn_source 'Sealed Tube'
_diffrn_source_current 30.0000
_diffrn_source_power 1.5000
_diffrn_source_voltage 50.0000
_exptl_absorpt_coefficient_mu 0.079
_exptl_absorpt_correction_T_max 1.0000
_exptl_absorpt_correction_T_min 0.5640
_exptl_absorpt_correction_type multi-scan
_exptl_absorpt_process_details 'CrystalClear (Rigaku Inc., 2007)'
_exptl_crystal_colour Colorless
_exptl_crystal_density_diffrn 1.272
_exptl_crystal_description block
_exptl_crystal_F_000 788
_exptl_crystal_size_max 0.22
_exptl_crystal_size_mid 0.16
_exptl_crystal_size_min 0.14
_refine_diff_density_max 0.326
_refine_diff_density_min -0.284
_refine_diff_density_rms 0.049
_refine_ls_extinction_method none
_refine_ls_goodness_of_fit_ref 1.126
_refine_ls_hydrogen_treatment mixed
_refine_ls_matrix_type full
_refine_ls_number_parameters 525
_refine_ls_number_reflns 8905
_refine_ls_number_restraints 0
_refine_ls_restrained_S_all 1.126
_refine_ls_R_factor_all 0.1076
_refine_ls_R_factor_gt 0.0795
_refine_ls_shift/su_max 0.000
_refine_ls_shift/su_mean 0.000
_refine_ls_structure_factor_coef Fsqd
_refine_ls_weighting_details 'w=1/[\s^2^(Fo^2^)+(0.0444P)^2^+1.1093P] where P=(Fo^2^+2Fc^2^)/3'
_refine_ls_weighting_scheme calc
_refine_ls_wR_factor_gt 0.1524
_refine_ls_wR_factor_ref 0.1679
_reflns_Friedel_coverage 0.000
_reflns_number_gt 6818
_reflns_number_total 8905
_reflns_threshold_expression 'I > 2\s(I)'
_cod_data_source_file jo5b01778_si_002.cif
_cod_data_source_block sa2383
_cod_depositor_comments 'Adding full bibliography for 4031729--4031733.cif.'
_cod_original_cell_volume 1963.4(10)
_cod_original_formula_sum 'C51 H37 N5 O2 '
_cod_database_code 4031729
_shelxl_version_number 2013-4
_shelx_space_group_comment
;
The symmetry employed for this shelxl refinement is uniquely defined
by the following loop, which should always be used as a source of
symmetry information in preference to the above space-group names.
They are only intended as comments.
;
_diffrn_number_total 8909
_olex2_refinement_description
;
1. Fixed Uiso
 At 1.2 times of:
  All C(H) groups, All N(H) groups
 At 1.5 times of:
  All C(H,H,H) groups
2.a Ternary CH refined with riding coordinates:
 C15(H15), C35(H35)
2.b Aromatic/amide H refined with riding coordinates:
 N2(H2), N3(H3), C3(H3A), C4(H4), C5(H5), C10(H10), C11(H11), C12(H12),
 C13(H13), C17(H17), C18(H18), C19(H19), C20(H20), C23(H23), C24(H24), C25(H25),
  C26(H26), C30(H30), C31(H31), C32(H32), C33(H33), C38(H38), C39(H39),
 C40(H40), C41(H41), C43(H43), C44(H44), C45(H45), C46(H46)
2.c Idealised Me refined as rotating group:
 C51(H51A,H51B,H51C), C49(H49A,H49B,H49C)
;

loop_
_space_group_symop_operation_xyz
'x, y, z'
'-x, -y, -z'

loop_
_atom_site_label
_atom_site_type_symbol
_atom_site_fract_x
_atom_site_fract_y
_atom_site_fract_z
_atom_site_U_iso_or_equiv
_atom_site_adp_type
_atom_site_occupancy
_atom_site_site_symmetry_order
_atom_site_calc_flag
_atom_site_refinement_flags_posn
O1 O 1.10191(19) 0.12900(13) 0.16565(11) 0.0345(4) Uani 1 1 d .
O2 O 0.9342(2) 0.17759(13) -0.26210(11) 0.0361(4) Uani 1 1 d .
N1 N 0.9495(2) 0.15487(13) -0.03184(12) 0.0247(4) Uani 1 1 d .
N2 N 0.8544(2) 0.17063(13) 0.14569(12) 0.0267(4) Uani 1 1 d .
H2 H 0.7938 0.1682 0.1097 0.032 Uiso 1 1 calc R
N3 N 0.7440(2) 0.21580(14) -0.14462(12) 0.0286(4) Uani 1 1 d .
H3 H 0.7229 0.2234 -0.0886 0.034 Uiso 1 1 calc R
C1 C 1.0060(3) 0.14103(16) 0.11826(15) 0.0260(5) Uani 1 1 d .
C2 C 1.0516(3) 0.12467(16) 0.02070(15) 0.0257(5) Uani 1 1 d .
C3 C 1.2019(3) 0.08271(18) -0.01027(17) 0.0329(6) Uani 1 1 d .
H3A H 1.2691 0.0625 0.0287 0.040 Uiso 1 1 calc R
C4 C 1.2481(3) 0.07194(18) -0.10018(17) 0.0328(6) Uani 1 1 d .
H4 H 1.3464 0.0427 -0.1229 0.039 Uiso 1 1 calc R
C5 C 1.1457(3) 0.10541(17) -0.15549(16) 0.0298(5) Uani 1 1 d .
H5 H 1.1751 0.1008 -0.2165 0.036 Uiso 1 1 calc R
C6 C 0.9983(3) 0.14605(16) -0.11930(15) 0.0259(5) Uani 1 1 d .
C7 C 0.8898(3) 0.18199(16) -0.18207(15) 0.0275(5) Uani 1 1 d .
C8 C 0.7870(3) 0.20633(16) 0.23200(15) 0.0253(5) Uani 1 1 d .
C9 C 0.8128(3) 0.13899(17) 0.31230(15) 0.0266(5) Uani 1 1 d .
C10 C 0.8868(3) 0.04841(17) 0.31229(16) 0.0299(5) Uani 1 1 d .
H10 H 0.9345 0.0229 0.2589 0.036 Uiso 1 1 calc R
C11 C 0.8901(3) -0.00460(18) 0.39196(18) 0.0375(6) Uani 1 1 d .
H11 H 0.9400 -0.0656 0.3917 0.045 Uiso 1 1 calc R
C12 C 0.8200(3) 0.03260(19) 0.47126(17) 0.0386(6) Uani 1 1 d .
H12 H 0.8225 -0.0033 0.5243 0.046 Uiso 1 1 calc R
C13 C 0.7451(3) 0.12394(19) 0.47235(16) 0.0342(6) Uani 1 1 d .
H13 H 0.6975 0.1492 0.5258 0.041 Uiso 1 1 calc R
C14 C 0.7423(3) 0.17651(17) 0.39313(16) 0.0290(5) Uani 1 1 d .
C15 C 0.6577(3) 0.27490(17) 0.38298(16) 0.0312(5) Uani 1 1 d .
H15 H 0.6092 0.3006 0.4400 0.037 Uiso 1 1 calc R
C16 C 0.8401(3) 0.29681(16) 0.24541(15) 0.0262(5) Uani 1 1 d .
C17 C 0.9395(3) 0.34467(17) 0.18501(16) 0.0310(5) Uani 1 1 d .
H17 H 0.9847 0.3212 0.1304 0.037 Uiso 1 1 calc R
C18 C 0.9714(3) 0.42854(18) 0.20669(18) 0.0364(6) Uani 1 1 d .
H18 H 1.0373 0.4613 0.1661 0.044 Uiso 1 1 calc R
C19 C 0.9056(3) 0.46296(18) 0.28803(18) 0.0374(6) Uani 1 1 d .
H19 H 0.9282 0.5185 0.3023 0.045 Uiso 1 1 calc R
C20 C 0.8054(3) 0.41512(17) 0.34889(17) 0.0338(6) Uani 1 1 d .
H20 H 0.7614 0.4384 0.4038 0.041 Uiso 1 1 calc R
C21 C 0.7717(3) 0.33272(17) 0.32733(16) 0.0288(5) Uani 1 1 d .
C22 C 0.6110(3) 0.22982(16) 0.24339(15) 0.0276(5) Uani 1 1 d .
C23 C 0.5201(3) 0.21374(17) 0.18583(17) 0.0329(6) Uani 1 1 d .
H23 H 0.5646 0.1872 0.1325 0.039 Uiso 1 1 calc R
C24 C 0.3605(3) 0.23781(18) 0.20840(19) 0.0386(6) Uani 1 1 d .
H24 H 0.2988 0.2278 0.1697 0.046 Uiso 1 1 calc R
C25 C 0.2946(3) 0.27636(19) 0.2879(2) 0.0426(7) Uani 1 1 d .
H25 H 0.1886 0.2925 0.3023 0.051 Uiso 1 1 calc R
C26 C 0.3850(3) 0.29126(19) 0.34658(18) 0.0377(6) Uani 1 1 d .
H26 H 0.3399 0.3170 0.4002 0.045 Uiso 1 1 calc R
C27 C 0.5428(3) 0.26757(17) 0.32475(16) 0.0300(5) Uani 1 1 d .
C28 C 0.6217(3) 0.23975(16) -0.19563(15) 0.0264(5) Uani 1 1 d .
C29 C 0.4644(3) 0.27423(16) -0.13860(15) 0.0265(5) Uani 1 1 d .
C30 C 0.4306(3) 0.28919(17) -0.04917(16) 0.0320(5) Uani 1 1 d .
H30 H 0.5069 0.2750 -0.0152 0.038 Uiso 1 1 calc R
C31 C 0.2819(3) 0.32563(19) -0.01028(17) 0.0370(6) Uani 1 1 d .
H31 H 0.2598 0.3369 0.0496 0.044 Uiso 1 1 calc R
C32 C 0.1672(3) 0.34515(18) -0.05938(17) 0.0366(6) Uani 1 1 d .
H32 H 0.0680 0.3688 -0.0324 0.044 Uiso 1 1 calc R
C33 C 0.1992(3) 0.32965(17) -0.14901(16) 0.0314(5) Uani 1 1 d .
H33 H 0.1216 0.3425 -0.1822 0.038 Uiso 1 1 calc R
C34 C 0.3475(3) 0.29492(16) -0.18889(16) 0.0276(5) Uani 1 1 d .
C35 C 0.4017(3) 0.27915(17) -0.28707(15) 0.0290(5) Uani 1 1 d .
H35 H 0.3190 0.2940 -0.3213 0.035 Uiso 1 1 calc R
C36 C 0.6444(3) 0.32012(16) -0.26713(15) 0.0272(5) Uani 1 1 d .
C37 C 0.5272(3) 0.33874(16) -0.31693(15) 0.0275(5) Uani 1 1 d .
C38 C 0.5271(3) 0.41038(17) -0.38224(16) 0.0324(6) Uani 1 1 d .
H38 H 0.4512 0.4215 -0.4166 0.039 Uiso 1 1 calc R
C39 C 0.6417(3) 0.46562(18) -0.39602(17) 0.0359(6) Uani 1 1 d .
H39 H 0.6430 0.5136 -0.4402 0.043 Uiso 1 1 calc R
C40 C 0.7537(3) 0.44953(18) -0.34447(17) 0.0369(6) Uani 1 1 d .
H40 H 0.8284 0.4878 -0.3532 0.044 Uiso 1 1 calc R
C41 C 0.7557(3) 0.37656(17) -0.27955(16) 0.0322(6) Uani 1 1 d .
H41 H 0.8312 0.3659 -0.2449 0.039 Uiso 1 1 calc R
C42 C 0.5963(3) 0.15663(17) -0.24173(15) 0.0279(5) Uani 1 1 d .
C43 C 0.6715(3) 0.06636(17) -0.23556(17) 0.0342(6) Uani 1 1 d .
H43 H 0.7485 0.0510 -0.2021 0.041 Uiso 1 1 calc R
C44 C 0.6312(3) -0.00112(19) -0.27965(19) 0.0419(7) Uani 1 1 d .
H44 H 0.6817 -0.0618 -0.2757 0.050 Uiso 1 1 calc R
C45 C 0.5162(3) 0.02136(19) -0.32943(18) 0.0422(7) Uani 1 1 d .
H45 H 0.4904 -0.0242 -0.3590 0.051 Uiso 1 1 calc R
C46 C 0.4393(3) 0.11166(19) -0.33543(16) 0.0357(6) Uani 1 1 d .
H46 H 0.3620 0.1268 -0.3687 0.043 Uiso 1 1 calc R
C47 C 0.4794(3) 0.17904(17) -0.29109(15) 0.0293(5) Uani 1 1 d .
N5 N 0.2790(4) 0.6154(3) 0.9915(2) 0.0860(11) Uani 1 1 d .
C50 C 0.3492(4) 0.5778(2) 0.9324(2) 0.0541(8) Uani 1 1 d .
C51 C 0.4393(4) 0.5306(2) 0.8567(2) 0.0557(8) Uani 1 1 d .
H51A H 0.3724 0.5077 0.8256 0.084 Uiso 1 1 calc GR
H51B H 0.5093 0.4796 0.8766 0.084 Uiso 1 1 calc GR
H51C H 0.4959 0.5730 0.8177 0.084 Uiso 1 1 calc GR
N4 N 0.8397(3) 0.6276(2) 0.44724(18) 0.0614(8) Uani 1 1 d .
C48 C 0.9233(3) 0.6740(2) 0.45702(18) 0.0427(7) Uani 1 1 d .
C49 C 1.0286(4) 0.7335(2) 0.47028(19) 0.0502(8) Uani 1 1 d .
H49A H 0.9783 0.7753 0.5151 0.075 Uiso 1 1 calc GR
H49B H 1.0605 0.7684 0.4157 0.075 Uiso 1 1 calc GR
H49C H 1.1167 0.6963 0.4888 0.075 Uiso 1 1 calc GR

loop_
_atom_site_aniso_label
_atom_site_aniso_U_11
_atom_site_aniso_U_22
_atom_site_aniso_U_33
_atom_site_aniso_U_23
_atom_site_aniso_U_13
_atom_site_aniso_U_12
O1 0.0312(10) 0.0440(11) 0.0297(9) -0.0049(8) -0.0106(8) -0.0031(8)
O2 0.0361(10) 0.0448(11) 0.0232(9) -0.0029(7) -0.0029(8) 0.0027(8)
N1 0.0243(10) 0.0258(10) 0.0233(10) -0.0029(8) -0.0035(8) -0.0018(8)
N2 0.0277(10) 0.0316(11) 0.0229(10) -0.0071(8) -0.0078(8) -0.0036(8)
N3 0.0284(11) 0.0352(11) 0.0195(9) -0.0024(8) -0.0032(8) 0.0011(9)
C1 0.0281(12) 0.0247(12) 0.0254(12) -0.0014(9) -0.0071(10) -0.0022(9)
C2 0.0254(12) 0.0251(12) 0.0271(12) -0.0020(9) -0.0060(10) -0.0039(9)
C3 0.0267(13) 0.0364(14) 0.0348(14) -0.0037(11) -0.0092(11) 0.0024(10)
C4 0.0230(12) 0.0376(14) 0.0359(14) -0.0087(11) -0.0020(11) 0.0004(10)
C5 0.0286(12) 0.0339(13) 0.0272(12) -0.0061(10) -0.0041(10) -0.0048(10)
C6 0.0244(12) 0.0266(12) 0.0261(12) -0.0033(9) -0.0034(10) -0.0036(9)
C7 0.0289(12) 0.0282(12) 0.0241(12) -0.0025(9) -0.0040(10) -0.0019(10)
C8 0.0272(12) 0.0256(12) 0.0230(11) -0.0042(9) -0.0053(10) -0.0020(9)
C9 0.0235(11) 0.0318(13) 0.0252(12) -0.0025(9) -0.0064(10) -0.0041(9)
C10 0.0300(13) 0.0292(13) 0.0311(13) -0.0024(10) -0.0070(10) -0.0043(10)
C11 0.0388(15) 0.0302(14) 0.0417(15) 0.0037(11) -0.0099(12) -0.0017(11)
C12 0.0427(15) 0.0431(16) 0.0298(13) 0.0067(11) -0.0097(12) -0.0080(12)
C13 0.0348(14) 0.0434(15) 0.0240(12) -0.0008(11) -0.0029(11) -0.0091(12)
C14 0.0288(13) 0.0316(13) 0.0271(12) -0.0042(10) -0.0053(10) -0.0049(10)
C15 0.0323(13) 0.0337(14) 0.0256(12) -0.0082(10) -0.0011(10) -0.0012(10)
C16 0.0257(12) 0.0267(12) 0.0266(12) -0.0033(9) -0.0091(10) 0.0005(9)
C17 0.0317(13) 0.0305(13) 0.0304(13) -0.0006(10) -0.0070(11) -0.0028(10)
C18 0.0360(14) 0.0318(14) 0.0423(15) 0.0029(11) -0.0107(12) -0.0064(11)
C19 0.0418(15) 0.0248(13) 0.0508(16) -0.0048(11) -0.0207(13) -0.0036(11)
C20 0.0377(14) 0.0323(14) 0.0324(13) -0.0082(11) -0.0122(11) 0.0019(11)
C21 0.0296(13) 0.0277(13) 0.0292(12) -0.0040(10) -0.0087(10) 0.0005(10)
C22 0.0273(12) 0.0256(12) 0.0302(12) 0.0026(9) -0.0082(10) -0.0038(9)
C23 0.0358(14) 0.0314(13) 0.0325(13) 0.0046(10) -0.0102(11) -0.0073(11)
C24 0.0324(14) 0.0365(15) 0.0516(17) 0.0101(12) -0.0213(13) -0.0099(11)
C25 0.0254(13) 0.0397(16) 0.0581(18) 0.0072(13) -0.0057(13) -0.0009(11)
C26 0.0313(14) 0.0364(15) 0.0396(15) -0.0008(11) 0.0019(12) -0.0003(11)
C27 0.0291(13) 0.0285(13) 0.0293(13) -0.0006(10) -0.0015(10) -0.0009(10)
C28 0.0251(12) 0.0281(12) 0.0254(12) -0.0016(9) -0.0058(10) -0.0019(9)
C29 0.0278(12) 0.0224(12) 0.0280(12) -0.0005(9) -0.0038(10) -0.0027(9)
C30 0.0323(13) 0.0319(13) 0.0296(13) 0.0014(10) -0.0053(11) -0.0017(10)
C31 0.0394(15) 0.0392(15) 0.0271(13) -0.0017(11) 0.0018(11) -0.0013(12)
C32 0.0306(13) 0.0362(15) 0.0365(14) -0.0004(11) 0.0010(11) 0.0034(11)
C33 0.0278(12) 0.0306(13) 0.0339(13) 0.0029(10) -0.0059(11) -0.0021(10)
C34 0.0306(12) 0.0222(11) 0.0301(12) 0.0001(9) -0.0067(10) -0.0039(9)
C35 0.0287(13) 0.0327(13) 0.0273(12) -0.0015(10) -0.0101(10) -0.0037(10)
C36 0.0303(12) 0.0268(12) 0.0228(11) -0.0031(9) -0.0026(10) -0.0011(10)
C37 0.0310(13) 0.0267(12) 0.0233(11) -0.0033(9) -0.0045(10) 0.0002(10)
C38 0.0366(14) 0.0315(13) 0.0275(12) -0.0025(10) -0.0080(11) 0.0020(11)
C39 0.0456(16) 0.0289(13) 0.0297(13) 0.0025(10) -0.0025(12) -0.0040(11)
C40 0.0373(14) 0.0308(14) 0.0411(15) -0.0007(11) -0.0025(12) -0.0080(11)
C41 0.0293(13) 0.0328(14) 0.0348(14) -0.0039(11) -0.0080(11) -0.0030(10)
C42 0.0273(12) 0.0289(12) 0.0252(12) -0.0001(9) 0.0007(10) -0.0056(10)
C43 0.0321(13) 0.0304(13) 0.0358(14) 0.0008(11) 0.0004(11) -0.0025(10)
C44 0.0451(16) 0.0273(14) 0.0480(16) -0.0057(12) 0.0052(14) -0.0057(12)
C45 0.0474(17) 0.0364(15) 0.0414(16) -0.0152(12) 0.0082(13) -0.0156(13)
C46 0.0351(14) 0.0451(16) 0.0274(13) -0.0073(11) 0.0020(11) -0.0140(12)
C47 0.0288(13) 0.0315(13) 0.0264(12) -0.0024(10) -0.0006(10) -0.0066(10)
N5 0.067(2) 0.111(3) 0.083(2) -0.046(2) -0.0242(19) 0.009(2)
C50 0.0491(19) 0.053(2) 0.066(2) -0.0128(17) -0.0240(17) -0.0013(15)
C51 0.065(2) 0.0378(17) 0.059(2) -0.0033(14) -0.0052(17) -0.0005(15)
N4 0.0506(16) 0.081(2) 0.0550(17) -0.0193(15) -0.0028(14) -0.0173(16)
C48 0.0423(16) 0.0533(19) 0.0310(14) -0.0080(12) -0.0036(13) -0.0041(14)
C49 0.071(2) 0.0432(17) 0.0407(16) 0.0009(13) -0.0192(15) -0.0114(15)

loop_
_atom_type_symbol
_atom_type_description
_atom_type_scat_dispersion_real
_atom_type_scat_dispersion_imag
_atom_type_scat_source
C C 0.0033 0.0016 'International Tables Vol C Tables 4.2.6.8 and 6.1.1.4'
H H 0.0000 0.0000 'International Tables Vol C Tables 4.2.6.8 and 6.1.1.4'
N N 0.0061 0.0033 'International Tables Vol C Tables 4.2.6.8 and 6.1.1.4'
O O 0.0106 0.0060 'International Tables Vol C Tables 4.2.6.8 and 6.1.1.4'

loop_
_geom_angle_atom_site_label_1
_geom_angle_atom_site_label_2
_geom_angle_atom_site_label_3
_geom_angle
C2 N1 C6 116.9(2)
C1 N2 C8 124.42(19)
C7 N3 C28 122.43(19)
O1 C1 N2 124.9(2)
O1 C1 C2 120.8(2)
N2 C1 C2 114.29(19)
N1 C2 C1 118.7(2)
N1 C2 C3 123.7(2)
C3 C2 C1 117.6(2)
C4 C3 C2 118.4(2)
C5 C4 C3 118.6(2)
C4 C5 C6 119.4(2)
N1 C6 C5 123.0(2)
N1 C6 C7 119.2(2)
C5 C6 C7 117.7(2)
O2 C7 N3 123.5(2)
O2 C7 C6 120.0(2)
N3 C7 C6 116.48(19)
N2 C8 C9 115.34(19)
N2 C8 C16 113.05(19)
N2 C8 C22 111.11(18)
C9 C8 C22 103.97(18)
C16 C8 C9 107.39(18)
C16 C8 C22 105.12(18)
C10 C9 C8 128.0(2)
C10 C9 C14 119.3(2)
C14 C9 C8 112.6(2)
C9 C10 C11 120.1(2)
C12 C11 C10 120.4(2)
C11 C12 C13 120.2(2)
C14 C13 C12 119.3(2)
C9 C14 C15 113.6(2)
C13 C14 C9 120.8(2)
C13 C14 C15 125.5(2)
C14 C15 C27 104.37(19)
C21 C15 C14 107.20(19)
C21 C15 C27 105.73(19)
C17 C16 C8 126.8(2)
C17 C16 C21 120.0(2)
C21 C16 C8 113.1(2)
C16 C17 C18 119.5(2)
C19 C18 C17 120.3(2)
C18 C19 C20 120.4(2)
C21 C20 C19 119.6(2)
C16 C21 C15 113.1(2)
C20 C21 C15 126.6(2)
C20 C21 C16 120.2(2)
C23 C22 C8 127.4(2)
C23 C22 C27 119.9(2)
C27 C22 C8 112.6(2)
C22 C23 C24 119.5(3)
C25 C24 C23 120.1(2)
C24 C25 C26 120.6(2)
C27 C26 C25 119.5(3)
C22 C27 C15 113.4(2)
C26 C27 C15 126.3(2)
C26 C27 C22 120.3(2)
N3 C28 C29 113.31(19)
N3 C28 C36 114.36(19)
N3 C28 C42 112.58(19)
C29 C28 C36 102.94(18)
C29 C28 C42 105.14(18)
C42 C28 C36 107.65(18)
C30 C29 C28 128.1(2)
C30 C29 C34 119.5(2)
C34 C29 C28 112.3(2)
C29 C30 C31 119.7(2)
C32 C31 C30 120.8(2)
C31 C32 C33 120.1(2)
C34 C33 C32 119.6(2)
C29 C34 C35 114.1(2)
C33 C34 C29 120.2(2)
C33 C34 C35 125.6(2)
C37 C35 C34 104.16(19)
C47 C35 C34 105.76(19)
C47 C35 C37 106.75(19)
C37 C36 C28 112.6(2)
C41 C36 C28 127.0(2)
C41 C36 C37 120.1(2)
C36 C37 C35 113.9(2)
C38 C37 C35 125.6(2)
C38 C37 C36 120.3(2)
C37 C38 C39 119.3(2)
C40 C39 C38 120.3(2)
C39 C40 C41 120.6(2)
C36 C41 C40 119.3(2)
C43 C42 C28 127.0(2)
C43 C42 C47 119.9(2)
C47 C42 C28 113.0(2)
C42 C43 C44 119.6(3)
C45 C44 C43 120.4(3)
C44 C45 C46 120.3(2)
C47 C46 C45 119.2(3)
C42 C47 C35 113.8(2)
C46 C47 C35 125.7(2)
C46 C47 C42 120.5(2)
N5 C50 C51 179.5(5)
N4 C48 C49 179.4(3)

loop_
_geom_bond_atom_site_label_1
_geom_bond_atom_site_label_2
_geom_bond_distance
O1 C1 1.219(3)
O2 C7 1.222(3)
N1 C2 1.337(3)
N1 C6 1.343(3)
N2 C1 1.355(3)
N2 C8 1.455(3)
N3 C7 1.354(3)
N3 C28 1.455(3)
C1 C2 1.509(3)
C2 C3 1.397(3)
C3 C4 1.381(3)
C4 C5 1.378(3)
C5 C6 1.388(3)
C6 C7 1.508(3)
C8 C9 1.536(3)
C8 C16 1.533(3)
C8 C22 1.541(3)
C9 C10 1.382(3)
C9 C14 1.399(3)
C10 C11 1.390(3)
C11 C12 1.376(4)
C12 C13 1.394(4)
C13 C14 1.381(3)
C14 C15 1.523(3)
C15 C21 1.521(3)
C15 C27 1.523(3)
C16 C17 1.384(3)
C16 C21 1.400(3)
C17 C18 1.397(3)
C18 C19 1.379(4)
C19 C20 1.391(4)
C20 C21 1.383(3)
C22 C23 1.383(3)
C22 C27 1.403(3)
C23 C24 1.401(4)
C24 C25 1.380(4)
C25 C26 1.388(4)
C26 C27 1.384(3)
C28 C29 1.542(3)
C28 C36 1.544(3)
C28 C42 1.542(3)
C29 C30 1.382(3)
C29 C34 1.405(3)
C30 C31 1.391(4)
C31 C32 1.376(4)
C32 C33 1.387(3)
C33 C34 1.386(3)
C34 C35 1.522(3)
C35 C37 1.519(3)
C35 C47 1.517(3)
C36 C37 1.401(3)
C36 C41 1.380(3)
C37 C38 1.382(3)
C38 C39 1.391(4)
C39 C40 1.381(4)
C40 C41 1.392(3)
C42 C43 1.385(3)
C42 C47 1.397(3)
C43 C44 1.390(4)
C44 C45 1.387(4)
C45 C46 1.390(4)
C46 C47 1.390(3)
N5 C50 1.132(4)
C50 C51 1.444(5)
N4 C48 1.138(4)
C48 C49 1.451(4)

loop_
_geom_torsion_atom_site_label_1
_geom_torsion_atom_site_label_2
_geom_torsion_atom_site_label_3
_geom_torsion_atom_site_label_4
_geom_torsion
O1 C1 C2 N1 -167.6(2)
O1 C1 C2 C3 9.1(3)
N1 C2 C3 C4 0.2(4)
N1 C6 C7 O2 177.3(2)
N1 C6 C7 N3 -4.4(3)
N2 C1 C2 N1 11.4(3)
N2 C1 C2 C3 -171.8(2)
N2 C8 C9 C10 -2.6(3)
N2 C8 C9 C14 -178.6(2)
N2 C8 C16 C17 0.8(3)
N2 C8 C16 C21 178.15(19)
N2 C8 C22 C23 5.3(3)
N2 C8 C22 C27 -177.9(2)
N3 C28 C29 C30 4.0(3)
N3 C28 C29 C34 -178.65(19)
N3 C28 C36 C37 177.76(19)
N3 C28 C36 C41 -8.2(3)
N3 C28 C42 C43 2.8(3)
N3 C28 C42 C47 -179.81(19)
C1 N2 C8 C9 -59.5(3)
C1 N2 C8 C16 64.6(3)
C1 N2 C8 C22 -177.5(2)
C1 C2 C3 C4 -176.4(2)
C2 N1 C6 C5 1.8(3)
C2 N1 C6 C7 -177.9(2)
C2 C3 C4 C5 1.9(4)
C3 C4 C5 C6 -2.1(4)
C4 C5 C6 N1 0.2(4)
C4 C5 C6 C7 179.9(2)
C5 C6 C7 O2 -2.4(3)
C5 C6 C7 N3 175.9(2)
C6 N1 C2 C1 174.5(2)
C6 N1 C2 C3 -2.0(3)
C7 N3 C28 C29 178.3(2)
C7 N3 C28 C36 -64.1(3)
C7 N3 C28 C42 59.2(3)
C8 N2 C1 O1 10.2(4)
C8 N2 C1 C2 -168.8(2)
C8 C9 C10 C11 -175.5(2)
C8 C9 C14 C13 175.9(2)
C8 C9 C14 C15 -0.4(3)
C8 C16 C17 C18 177.5(2)
C8 C16 C21 C15 -1.4(3)
C8 C16 C21 C20 -178.8(2)
C8 C22 C23 C24 178.4(2)
C8 C22 C27 C15 -1.0(3)
C8 C22 C27 C26 -178.9(2)
C9 C8 C16 C17 129.2(2)
C9 C8 C16 C21 -53.5(2)
C9 C8 C22 C23 -119.3(3)
C9 C8 C22 C27 57.5(2)
C9 C10 C11 C12 0.0(4)
C9 C14 C15 C21 -54.7(3)
C9 C14 C15 C27 57.2(3)
C10 C9 C14 C13 -0.5(4)
C10 C9 C14 C15 -176.7(2)
C10 C11 C12 C13 -0.1(4)
C11 C12 C13 C14 -0.1(4)
C12 C13 C14 C9 0.3(4)
C12 C13 C14 C15 176.2(2)
C13 C14 C15 C21 129.2(3)
C13 C14 C15 C27 -118.9(3)
C14 C9 C10 C11 0.3(4)
C14 C15 C21 C16 55.6(3)
C14 C15 C21 C20 -127.3(2)
C14 C15 C27 C22 -56.2(3)
C14 C15 C27 C26 121.6(3)
C16 C8 C9 C10 -129.6(2)
C16 C8 C9 C14 54.4(3)
C16 C8 C22 C23 128.0(2)
C16 C8 C22 C27 -55.2(2)
C16 C17 C18 C19 0.7(4)
C17 C16 C21 C15 176.1(2)
C17 C16 C21 C20 -1.2(3)
C17 C18 C19 C20 -0.7(4)
C18 C19 C20 C21 -0.2(4)
C19 C20 C21 C15 -175.8(2)
C19 C20 C21 C16 1.2(4)
C21 C15 C27 C22 56.7(3)
C21 C15 C27 C26 -125.5(3)
C21 C16 C17 C18 0.3(3)
C22 C8 C9 C10 119.3(3)
C22 C8 C9 C14 -56.7(2)
C22 C8 C16 C17 -120.5(2)
C22 C8 C16 C21 56.8(2)
C22 C23 C24 C25 -0.7(4)
C23 C22 C27 C15 176.1(2)
C23 C22 C27 C26 -1.8(4)
C23 C24 C25 C26 -0.4(4)
C24 C25 C26 C27 0.3(4)
C25 C26 C27 C15 -176.9(2)
C25 C26 C27 C22 0.8(4)
C27 C15 C21 C16 -55.3(3)
C27 C15 C21 C20 121.8(3)
C27 C22 C23 C24 1.8(4)
C28 N3 C7 O2 7.7(4)
C28 N3 C7 C6 -170.5(2)
C28 C29 C30 C31 176.4(2)
C28 C29 C34 C33 -178.0(2)
C28 C29 C34 C35 -0.2(3)
C28 C36 C37 C35 2.5(3)
C28 C36 C37 C38 178.2(2)
C28 C36 C41 C40 -176.2(2)
C28 C42 C43 C44 178.1(2)
C28 C42 C47 C35 -1.1(3)
C28 C42 C47 C46 -178.6(2)
C29 C28 C36 C37 -58.9(2)
C29 C28 C36 C41 115.1(3)
C29 C28 C42 C43 -121.0(2)
C29 C28 C42 C47 56.4(2)
C29 C30 C31 C32 1.4(4)
C29 C34 C35 C37 -56.6(2)
C29 C34 C35 C47 55.7(3)
C30 C29 C34 C33 -0.3(3)
C30 C29 C34 C35 177.5(2)
C30 C31 C32 C33 -0.8(4)
C31 C32 C33 C34 -0.4(4)
C32 C33 C34 C29 0.9(4)
C32 C33 C34 C35 -176.6(2)
C33 C34 C35 C37 121.1(3)
C33 C34 C35 C47 -126.6(2)
C34 C29 C30 C31 -0.8(4)
C34 C35 C37 C36 55.1(3)
C34 C35 C37 C38 -120.2(3)
C34 C35 C47 C42 -54.9(3)
C34 C35 C47 C46 122.5(3)
C35 C37 C38 C39 173.0(2)
C36 C28 C29 C30 -120.1(3)
C36 C28 C29 C34 57.3(2)
C36 C28 C42 C43 129.7(2)
C36 C28 C42 C47 -52.9(2)
C36 C37 C38 C39 -2.1(4)
C37 C35 C47 C42 55.6(3)
C37 C35 C47 C46 -126.9(2)
C37 C36 C41 C40 -2.6(4)
C37 C38 C39 C40 -0.6(4)
C38 C39 C40 C41 1.6(4)
C39 C40 C41 C36 0.0(4)
C41 C36 C37 C35 -171.9(2)
C41 C36 C37 C38 3.7(4)
C42 C28 C29 C30 127.3(3)
C42 C28 C29 C34 -55.3(2)
C42 C28 C36 C37 51.9(3)
C42 C28 C36 C41 -134.1(2)
C42 C43 C44 C45 -0.2(4)
C43 C42 C47 C35 176.5(2)
C43 C42 C47 C46 -1.0(3)
C43 C44 C45 C46 -0.3(4)
C44 C45 C46 C47 0.1(4)
C45 C46 C47 C35 -176.7(2)
C45 C46 C47 C42 0.5(4)
C47 C35 C37 C36 -56.5(3)
C47 C35 C37 C38 128.1(2)
C47 C42 C43 C44 0.8(4)
